data_4516803
loop_
_publ_author_name
'Shu, Dongxu'
'Mouat, Aidan R.'
'Stephenson, Casey J.'
'Invergo, Anna M.'
'Delferro, Massimiliano'
'Marks, Tobin J.'

_publ_section_title
;
 Ligand-Unsymmetrical Phenoxyiminato Dinickel Catalyst for High Molecular
 Weight Long-Chain Branched Polyethylenes
;
_journal_issue 11
_journal_name_full 'ACS Macro Letters'
_journal_page_first 1297
_journal_paper_doi 10.1021/acsmacrolett.5b00781
_journal_volume 4
_journal_year 2015
_chemical_formula_moiety 'C52 H64 N2 Ni2 O6 P2 S2'
_chemical_formula_sum 'C52 H64 N2 Ni2 O6 P2 S2'
_chemical_formula_weight 1056.53
_chemical_name_systematic Ni2-FI(SO2)
_space_group_crystal_system triclinic
_space_group_IT_number 2
_space_group_name_Hall '-P 1'
_space_group_name_H-M_alt 'P -1'
_atom_sites_solution_hydrogens geom
_audit_creation_date 2015-06-11
_audit_creation_method
;
Olex2 1.2
(compiled 2015.01.26 svn.r3150 for OlexSys, GUI svn.r4998)
;
_cell_angle_alpha 90.487(2)
_cell_angle_beta 98.374(2)
_cell_angle_gamma 107.462(2)
_cell_formula_units_Z 2
_cell_length_a 11.6834(4)
_cell_length_b 14.3669(5)
_cell_length_c 18.2980(5)
_cell_measurement_reflns_used 9521
_cell_measurement_temperature 100
_cell_measurement_theta_max 68.07
_cell_measurement_theta_min 3.23
_cell_volume 2894.18(17)
_computing_cell_refinement 'SAINT V7.23A (Bruker, 2005)'
_computing_data_collection 'APEX2 V2.1-4 (Bruker, 2007)'
_computing_data_reduction 'Bruker SAINT'
_computing_molecular_graphics 'Olex2 (Dolomanov et al., 2009)'
_computing_publication_material 'Olex2 (Dolomanov et al., 2009)'
_computing_structure_refinement 'XL (Sheldrick, 2008)'
_diffrn_ambient_temperature 99.99
_diffrn_detector_area_resol_mean 8
_diffrn_measured_fraction_theta_full 0.987
_diffrn_measured_fraction_theta_max 0.978
_diffrn_measurement_device_type 'Bruker SMART APEX CCD area detector'
_diffrn_measurement_method '\w and \f scans'
_diffrn_radiation_monochromator 'MX optics'
_diffrn_radiation_type CuK\a
_diffrn_radiation_wavelength 1.54178
_diffrn_reflns_av_R_equivalents 0.0324
_diffrn_reflns_av_unetI/netI 0.0356
_diffrn_reflns_Laue_measured_fraction_full 0.987
_diffrn_reflns_Laue_measured_fraction_max 0.978
_diffrn_reflns_limit_h_max 11
_diffrn_reflns_limit_h_min -14
_diffrn_reflns_limit_k_max 17
_diffrn_reflns_limit_k_min -17
_diffrn_reflns_limit_l_max 21
_diffrn_reflns_limit_l_min -21
_diffrn_reflns_number 30397
_diffrn_reflns_point_group_measured_fraction_full 0.987
_diffrn_reflns_point_group_measured_fraction_max 0.978
_diffrn_reflns_theta_full 67.679
_diffrn_reflns_theta_max 68.213
_diffrn_reflns_theta_min 3.942
_diffrn_source microsource
_diffrn_standards_number 0
_exptl_absorpt_coefficient_mu 2.357
_exptl_absorpt_correction_T_max 0.7530
_exptl_absorpt_correction_T_min 0.6438
_exptl_absorpt_correction_type multi-scan
_exptl_absorpt_process_details
;
SADABS-2014/5 (Bruker,2014/5) was used for absorption correction.
wR2(int) was 0.0967 before and 0.0454 after correction.
The Ratio of minimum to maximum transmission is 0.8550.
The \l/2 correction factor is Not present.
;
_exptl_crystal_colour 'clear dark red'
_exptl_crystal_colour_lustre clear
_exptl_crystal_colour_modifier dark
_exptl_crystal_colour_primary red
_exptl_crystal_density_diffrn 1.212
_exptl_crystal_description prism
_exptl_crystal_F_000 1112
_exptl_crystal_size_max 0.237
_exptl_crystal_size_mid 0.148
_exptl_crystal_size_min 0.07
_refine_diff_density_max 0.784
_refine_diff_density_min -0.338
_refine_diff_density_rms 0.065
_refine_ls_extinction_method none
_refine_ls_goodness_of_fit_ref 1.076
_refine_ls_hydrogen_treatment constr
_refine_ls_matrix_type full
_refine_ls_number_parameters 640
_refine_ls_number_reflns 10365
_refine_ls_number_restraints 3
_refine_ls_restrained_S_all 1.076
_refine_ls_R_factor_all 0.0472
_refine_ls_R_factor_gt 0.0407
_refine_ls_shift/su_max 0.002
_refine_ls_shift/su_mean 0.000
_refine_ls_structure_factor_coef Fsqd
_refine_ls_weighting_details 'w=1/[\s^2^(Fo^2^)+(0.0737P)^2^+0.8366P] where P=(Fo^2^+2Fc^2^)/3'
_refine_ls_weighting_scheme calc
_refine_ls_wR_factor_gt 0.1157
_refine_ls_wR_factor_ref 0.1217
_reflns_Friedel_coverage 0.000
_reflns_number_gt 8828
_reflns_number_total 10365
_reflns_threshold_expression 'I > 2\s(I)'
_cod_data_source_file mz5b00781_si_002.cif
_cod_data_source_block dxs_a
_cod_database_code 4516803
_shelx_space_group_comment
;
The symmetry employed for this shelxl refinement is uniquely defined
by the following loop, which should always be used as a source of
symmetry information in preference to the above space-group names.
They are only intended as comments.
;
_shelx_estimated_absorpt_t_max 0.852
_shelx_estimated_absorpt_t_min 0.605
_olex2_refinement_description
;
1. Fixed Uiso
 At 1.2 times of:
  All C(H) groups
 At 1.5 times of:
  All C(H,H,H) groups
2. Restrained distances
 C27-C24 \\sim C26-C24 \\sim C25-C24
 with sigma of 0.02
3. Others
 Sof(C25A)=Sof(H25D)=Sof(H25E)=Sof(H25F)=Sof(C26A)=Sof(H26D)=Sof(H26E)=
 Sof(H26F)=Sof(C27A)=Sof(H27D)=Sof(H27E)=Sof(H27F)=1-FVAR(1)
 Sof(C25)=Sof(H25A)=Sof(H25B)=Sof(H25C)=Sof(C26)=Sof(H26A)=Sof(H26B)=Sof(H26C)=
 Sof(C27)=Sof(H27A)=Sof(H27B)=Sof(H27C)=FVAR(1)
4.a Aromatic/amide H refined with riding coordinates:
 C16(H16), C31(H31), C4(H4), C22(H22), C36(H36), C40(H40), C28(H28), C30(H30),
 C39(H39), C20(H20), C19(H19), C23(H23), C13(H13), C3(H3), C33(H33), C10(H10),
 C32(H32), C11(H11), C9(H9), C14(H14), C15(H15), C37(H37)
4.b Idealised Me refined as rotating group:
 C42(H42A,H42B,H42C), C45(H45A,H45B,H45C), C25(H25A,H25B,H25C), C51(H51A,H51B,
 H51C), C49(H49A,H49B,H49C), C52(H52A,H52B,H52C), C48(H48A,H48B,H48C), C26(H26A,
 H26B,H26C), C25A(H25D,H25E,H25F), C43(H43A,H43B,H43C), C50(H50A,H50B,H50C),
 C46(H46A,H46B,H46C), C47(H47A,H47B,H47C), C27(H27A,H27B,H27C), C26A(H26D,H26E,
 H26F), C27A(H27D,H27E,H27F), C44(H44A,H44B,H44C)
;
_shelx_shelxl_version_number 2014/7
_olex2_date_sample_data_collection 2015-06-10
_olex2_date_sample_submission 2015-06-10
_olex2_exptl_crystal_mounting_method 'The crystal was mounted under air-free conditions in Paratone-N on a brass tip.'
_olex2_submission_original_sample_id DXS_Ni2-FI(SO2)2
_olex2_submission_special_instructions 'No special instructions were received'

loop_
_space_group_symop_operation_xyz
'x, y, z'
'-x, -y, -z'

loop_
_atom_site_label
_atom_site_type_symbol
_atom_site_fract_x
_atom_site_fract_y
_atom_site_fract_z
_atom_site_U_iso_or_equiv
_atom_site_adp_type
_atom_site_occupancy
_atom_site_site_symmetry_order
_atom_site_calc_flag
_atom_site_refinement_flags_posn
_atom_site_refinement_flags_occupancy
_atom_site_disorder_assembly
_atom_site_disorder_group
Ni2 Ni 1.02771(3) 0.56226(3) 0.85760(2) 0.02759(11) Uani 1 1 d . . . .
Ni1 Ni 0.73902(3) 0.51095(3) 0.56433(2) 0.03021(11) Uani 1 1 d . . . .
S1 S 0.68550(5) 0.21767(4) 0.52869(3) 0.03078(13) Uani 1 1 d . . . .
S2 S 1.07824(5) 0.84143(4) 0.90302(3) 0.03134(13) Uani 1 1 d . . . .
P2 P 1.07868(5) 0.48145(5) 0.77656(3) 0.03685(15) Uani 1 1 d . . . .
P1 P 0.87894(6) 0.64856(5) 0.57985(3) 0.04408(17) Uani 1 1 d . . . .
O4 O 0.71151(15) 0.13753(12) 0.49355(9) 0.0398(4) Uani 1 1 d . . . .
O6 O 1.14756(15) 0.94370(11) 0.91134(9) 0.0402(4) Uani 1 1 d . . . .
O3 O 0.78458(13) 0.29596(11) 0.56619(8) 0.0359(3) Uani 1 1 d . . . .
O2 O 0.86695(12) 0.53444(11) 0.80372(7) 0.0286(3) Uani 1 1 d . . . .
O5 O 1.08055(14) 0.78645(11) 0.83774(8) 0.0362(3) Uani 1 1 d . . . .
O1 O 0.72852(12) 0.51167(11) 0.66767(7) 0.0296(3) Uani 1 1 d . . . .
N2 N 0.98508(15) 0.62498(12) 0.93955(9) 0.0264(3) Uani 1 1 d . . . .
N1 N 0.59446(15) 0.39807(12) 0.54308(9) 0.0278(4) Uani 1 1 d . . . .
C42 C 0.4656(2) 0.7654(2) 0.86595(14) 0.0474(6) Uani 1 1 d . . . .
H42A H 0.4902 0.8083 0.8259 0.071 Uiso 1 1 calc GR . . .
H42B H 0.3842 0.7644 0.8740 0.071 Uiso 1 1 calc GR . . .
H42C H 0.4649 0.6990 0.8524 0.071 Uiso 1 1 calc GR . . .
C41 C 0.5553(2) 0.80341(16) 0.93672(13) 0.0368(5) Uani 1 1 d . . . .
C24 C 0.3293(2) 0.04910(18) 0.74150(13) 0.0422(5) Uani 1 1 d D . . .
C45 C 1.0299(3) 0.6514(3) 0.56361(16) 0.0737(11) Uani 1 1 d . . . .
H45A H 1.0861 0.7174 0.5759 0.111 Uiso 1 1 calc GR . . .
H45B H 1.0270 0.6334 0.5114 0.111 Uiso 1 1 calc GR . . .
H45C H 1.0578 0.6049 0.5948 0.111 Uiso 1 1 calc GR . . .
C16 C 0.5593(2) 0.21146(18) 0.39070(12) 0.0427(6) Uani 1 1 d . . . .
H16 H 0.5854 0.1565 0.3815 0.051 Uiso 1 1 calc R . . .
C25 C 0.2830(5) 0.1264(4) 0.7750(3) 0.0666(18) Uani 0.579(6) 1 d D P A 1
H25A H 0.2253 0.0955 0.8080 0.100 Uiso 0.579(6) 1 calc GR P A 1
H25B H 0.2424 0.1560 0.7352 0.100 Uiso 0.579(6) 1 calc GR P A 1
H25C H 0.3516 0.1770 0.8031 0.100 Uiso 0.579(6) 1 calc GR P A 1
C31 C 1.2029(2) 0.71092(17) 1.11379(12) 0.0387(5) Uani 1 1 d . . . .
H31 H 1.2289 0.6846 1.1584 0.046 Uiso 1 1 calc R . . .
C4 C 0.43079(18) 0.40117(17) 0.77167(12) 0.0331(5) Uani 1 1 d . . . .
H4 H 0.3596 0.3819 0.7943 0.040 Uiso 1 1 calc R . . .
C22 C 0.3964(2) 0.05693(16) 0.61468(13) 0.0382(5) Uani 1 1 d . . . .
H22 H 0.3239 0.0057 0.5975 0.046 Uiso 1 1 calc R . . .
C36 C 0.8325(2) 0.77936(16) 0.85683(11) 0.0327(5) Uani 1 1 d . . . .
H36 H 0.8493 0.7497 0.8147 0.039 Uiso 1 1 calc R . . .
C51 C 0.7667(2) 0.51310(19) 0.46220(12) 0.0422(6) Uani 1 1 d . . . .
H51A H 0.6979 0.5250 0.4304 0.063 Uiso 1 1 calc GR . . .
H51B H 0.7747 0.4501 0.4470 0.063 Uiso 1 1 calc GR . . .
H51C H 0.8414 0.5653 0.4576 0.063 Uiso 1 1 calc GR . . .
C40 C 0.9015(2) 0.87274(16) 0.97341(12) 0.0361(5) Uani 1 1 d . . . .
H40 H 0.9659 0.9078 1.0107 0.043 Uiso 1 1 calc R . . .
C49 C 1.2076(2) 0.5474(2) 0.73306(13) 0.0484(6) Uani 1 1 d . . . .
H49A H 1.1975 0.6098 0.7170 0.073 Uiso 1 1 calc GR . . .
H49B H 1.2123 0.5082 0.6901 0.073 Uiso 1 1 calc GR . . .
H49C H 1.2825 0.5598 0.7687 0.073 Uiso 1 1 calc GR . . .
C52 C 1.19189(19) 0.58444(18) 0.90824(12) 0.0360(5) Uani 1 1 d . . . .
H52A H 1.1895 0.5570 0.9571 0.054 Uiso 1 1 calc GR . . .
H52B H 1.2340 0.6548 0.9141 0.054 Uiso 1 1 calc GR . . .
H52C H 1.2352 0.5527 0.8792 0.054 Uiso 1 1 calc GR . . .
C48 C 1.1174(2) 0.3739(2) 0.81091(16) 0.0507(6) Uani 1 1 d . . . .
H48A H 1.1855 0.3942 0.8517 0.076 Uiso 1 1 calc GR . . .
H48B H 1.1404 0.3410 0.7709 0.076 Uiso 1 1 calc GR . . .
H48C H 1.0470 0.3290 0.8286 0.076 Uiso 1 1 calc GR . . .
C28 C 0.87309(18) 0.60337(14) 0.95222(10) 0.0266(4) Uani 1 1 d . . . .
H28 H 0.8620 0.6263 0.9987 0.032 Uiso 1 1 calc R . . .
C26 C 0.3908(5) 0.0021(6) 0.8028(4) 0.088(3) Uani 0.579(6) 1 d D P A 1
H26A H 0.3327 -0.0283 0.8358 0.132 Uiso 0.579(6) 1 calc GR P A 1
H26B H 0.4601 0.0520 0.8311 0.132 Uiso 0.579(6) 1 calc GR P A 1
H26C H 0.4193 -0.0479 0.7813 0.132 Uiso 0.579(6) 1 calc GR P A 1
C2 C 0.52643(18) 0.40956(15) 0.66228(11) 0.0279(4) Uani 1 1 d . . . .
C25A C 0.2142(6) 0.0645(8) 0.7099(4) 0.074(3) Uani 0.421(6) 1 d . P A 2
H25D H 0.1513 0.0326 0.7394 0.112 Uiso 0.421(6) 1 calc GR P A 2
H25E H 0.1901 0.0366 0.6589 0.112 Uiso 0.421(6) 1 calc GR P A 2
H25F H 0.2241 0.1347 0.7102 0.112 Uiso 0.421(6) 1 calc GR P A 2
C8 C 0.76604(18) 0.54949(15) 0.90445(10) 0.0262(4) Uani 1 1 d . . . .
C30 C 1.1129(2) 0.65156(16) 1.06091(11) 0.0325(5) Uani 1 1 d . . . .
H30 H 1.0772 0.5848 1.0698 0.039 Uiso 1 1 calc R . . .
C7 C 0.76682(17) 0.52435(14) 0.82907(10) 0.0242(4) Uani 1 1 d . . . .
C39 C 0.7828(2) 0.86308(16) 0.98058(13) 0.0367(5) Uani 1 1 d . . . .
H39 H 0.7662 0.8909 1.0236 0.044 Uiso 1 1 calc R . . .
C6 C 0.65084(17) 0.48400(14) 0.78151(10) 0.0242(4) Uani 1 1 d . . . .
C20 C 0.5257(2) 0.16873(17) 0.71120(11) 0.0360(5) Uani 1 1 d . . . .
H20 H 0.5424 0.1948 0.7609 0.043 Uiso 1 1 calc R . . .
C1 C 0.63940(17) 0.46949(14) 0.70143(11) 0.0253(4) Uani 1 1 d . . . .
C19 C 0.6080(2) 0.20715(16) 0.66355(11) 0.0333(5) Uani 1 1 d . . . .
H19 H 0.6803 0.2587 0.6804 0.040 Uiso 1 1 calc R . . .
C5 C 0.54327(18) 0.45526(15) 0.81436(11) 0.0273(4) Uani 1 1 d . . . .
C23 C 0.4779(2) 0.09467(16) 0.56636(12) 0.0353(5) Uani 1 1 d . . . .
H23 H 0.4611 0.0693 0.5165 0.042 Uiso 1 1 calc R . . .
C12 C 0.5577(2) 0.34305(16) 0.47306(11) 0.0313(4) Uani 1 1 d . . . .
C13 C 0.4825(2) 0.37048(18) 0.41733(12) 0.0401(5) Uani 1 1 d . . . .
H13 H 0.4546 0.4246 0.4261 0.048 Uiso 1 1 calc R . . .
C3 C 0.42380(18) 0.37673(17) 0.69931(11) 0.0332(5) Uani 1 1 d . . . .
H3 H 0.3489 0.3369 0.6727 0.040 Uiso 1 1 calc R . . .
C33 C 1.2167(2) 0.84658(17) 1.03710(12) 0.0370(5) Uani 1 1 d . . . .
H33 H 1.2515 0.9138 1.0291 0.044 Uiso 1 1 calc R . . .
C10 C 0.54790(18) 0.47940(16) 0.89048(11) 0.0311(5) Uani 1 1 d . . . .
H10 H 0.4753 0.4620 0.9116 0.037 Uiso 1 1 calc R . . .
C32 C 1.2550(2) 0.80847(18) 1.10175(13) 0.0414(5) Uani 1 1 d . . . .
H32 H 1.3169 0.8491 1.1379 0.050 Uiso 1 1 calc R . . .
C11 C 0.51382(18) 0.37478(15) 0.58768(11) 0.0282(4) Uani 1 1 d . . . .
H11 H 0.4377 0.3292 0.5679 0.034 Uiso 1 1 calc R . . .
C43 C 0.5202(2) 0.73077(18) 0.99685(14) 0.0429(6) Uani 1 1 d . . . .
H43A H 0.5213 0.6661 0.9801 0.064 Uiso 1 1 calc GR . . .
H43B H 0.4385 0.7268 1.0063 0.064 Uiso 1 1 calc GR . . .
H43C H 0.5783 0.7531 1.0424 0.064 Uiso 1 1 calc GR . . .
C9 C 0.65468(19) 0.52693(16) 0.93292(11) 0.0296(4) Uani 1 1 d . . . .
H9 H 0.6553 0.5457 0.9829 0.035 Uiso 1 1 calc R . . .
C14 C 0.4476(3) 0.3199(2) 0.34897(13) 0.0512(7) Uani 1 1 d . . . .
H14 H 0.3976 0.3405 0.3109 0.061 Uiso 1 1 calc R . . .
C29 C 1.07430(18) 0.68809(15) 0.99530(11) 0.0282(4) Uani 1 1 d . . . .
C50 C 0.9614(2) 0.4278(2) 0.69869(14) 0.0544(7) Uani 1 1 d . . . .
H50A H 0.8916 0.3822 0.7164 0.082 Uiso 1 1 calc GR . . .
H50B H 0.9932 0.3926 0.6645 0.082 Uiso 1 1 calc GR . . .
H50C H 0.9360 0.4796 0.6730 0.082 Uiso 1 1 calc GR . . .
C18 C 0.58349(19) 0.16937(15) 0.59092(11) 0.0298(4) Uani 1 1 d . . . .
C15 C 0.4848(3) 0.2406(2) 0.33601(13) 0.0548(7) Uani 1 1 d . . . .
H15 H 0.4593 0.2054 0.2893 0.066 Uiso 1 1 calc R . . .
C21 C 0.4191(2) 0.09291(16) 0.68808(12) 0.0355(5) Uani 1 1 d . . . .
C46 C 0.9081(3) 0.7066(2) 0.67250(14) 0.0564(8) Uani 1 1 d . . . .
H46A H 0.8370 0.7249 0.6817 0.085 Uiso 1 1 calc GR . . .
H46B H 0.9789 0.7651 0.6765 0.085 Uiso 1 1 calc GR . . .
H46C H 0.9242 0.6608 0.7091 0.085 Uiso 1 1 calc GR . . .
C17 C 0.5963(2) 0.26272(16) 0.45934(11) 0.0313(4) Uani 1 1 d . . . .
C47 C 0.8441(4) 0.7433(2) 0.52257(17) 0.0776(11) Uani 1 1 d . . . .
H47A H 0.9113 0.8043 0.5328 0.116 Uiso 1 1 calc GR . . .
H47B H 0.7695 0.7541 0.5341 0.116 Uiso 1 1 calc GR . . .
H47C H 0.8327 0.7224 0.4702 0.116 Uiso 1 1 calc GR . . .
C38 C 0.6860(2) 0.81327(15) 0.92605(12) 0.0327(5) Uani 1 1 d . . . .
C27 C 0.2118(5) -0.0325(4) 0.7052(3) 0.0612(16) Uani 0.579(6) 1 d D P A 1
H27A H 0.1590 -0.0557 0.7425 0.092 Uiso 0.579(6) 1 calc GR P A 1
H27B H 0.2343 -0.0871 0.6856 0.092 Uiso 0.579(6) 1 calc GR P A 1
H27C H 0.1686 -0.0058 0.6649 0.092 Uiso 0.579(6) 1 calc GR P A 1
C37 C 0.7141(2) 0.77168(16) 0.86456(12) 0.0331(5) Uani 1 1 d . . . .
H37 H 0.6500 0.7371 0.8269 0.040 Uiso 1 1 calc R . . .
C26A C 0.3733(7) 0.1026(6) 0.8174(3) 0.061(2) Uani 0.421(6) 1 d . P A 2
H26D H 0.3110 0.0792 0.8491 0.091 Uiso 0.421(6) 1 calc GR P A 2
H26E H 0.3889 0.1729 0.8121 0.091 Uiso 0.421(6) 1 calc GR P A 2
H26F H 0.4484 0.0900 0.8397 0.091 Uiso 0.421(6) 1 calc GR P A 2
C35 C 0.92635(19) 0.83075(15) 0.91112(11) 0.0304(4) Uani 1 1 d . . . .
C27A C 0.3163(12) -0.0575(6) 0.7434(6) 0.095(5) Uani 0.421(6) 1 d . P A 2
H27D H 0.3969 -0.0663 0.7537 0.142 Uiso 0.421(6) 1 calc GR P A 2
H27E H 0.2743 -0.0901 0.6954 0.142 Uiso 0.421(6) 1 calc GR P A 2
H27F H 0.2690 -0.0858 0.7822 0.142 Uiso 0.421(6) 1 calc GR P A 2
C34 C 1.12756(18) 0.78690(16) 0.98372(11) 0.0308(4) Uani 1 1 d . . . .
C44 C 0.5455(2) 0.90238(18) 0.96159(17) 0.0508(6) Uani 1 1 d . . . .
H44A H 0.4621 0.8948 0.9694 0.076 Uiso 1 1 calc GR . . .
H44B H 0.5670 0.9491 0.9234 0.076 Uiso 1 1 calc GR . . .
H44C H 0.6012 0.9266 1.0079 0.076 Uiso 1 1 calc GR . . .

loop_
_atom_site_aniso_label
_atom_site_aniso_U_11
_atom_site_aniso_U_22
_atom_site_aniso_U_33
_atom_site_aniso_U_23
_atom_site_aniso_U_13
_atom_site_aniso_U_12
Ni2 0.01969(18) 0.0393(2) 0.02035(18) -0.00239(14) 0.00396(13) 0.00360(15)
Ni1 0.0294(2) 0.0397(2) 0.01831(18) 0.00072(14) 0.00600(14) 0.00455(16)
S1 0.0326(3) 0.0349(3) 0.0248(2) -0.00060(19) 0.0045(2) 0.0103(2)
S2 0.0308(3) 0.0311(3) 0.0259(2) 0.00242(19) 0.0064(2) -0.0010(2)
P2 0.0222(3) 0.0578(4) 0.0281(3) -0.0094(2) 0.0042(2) 0.0087(2)
P1 0.0416(3) 0.0522(4) 0.0247(3) 0.0034(2) 0.0068(2) -0.0072(3)
O4 0.0460(9) 0.0416(9) 0.0361(8) -0.0037(7) 0.0069(7) 0.0199(7)
O6 0.0414(9) 0.0333(8) 0.0365(8) 0.0046(6) 0.0091(7) -0.0041(7)
O3 0.0305(8) 0.0420(9) 0.0332(8) 0.0000(6) 0.0053(6) 0.0080(7)
O2 0.0210(7) 0.0419(8) 0.0210(6) -0.0018(6) 0.0062(5) 0.0053(6)
O5 0.0375(8) 0.0401(8) 0.0257(7) 0.0016(6) 0.0084(6) 0.0022(7)
O1 0.0233(7) 0.0416(8) 0.0209(7) 0.0013(6) 0.0067(5) 0.0041(6)
N2 0.0248(8) 0.0295(8) 0.0206(8) 0.0005(6) 0.0029(6) 0.0023(7)
N1 0.0318(9) 0.0331(9) 0.0187(8) -0.0012(7) 0.0028(7) 0.0106(7)
C42 0.0348(12) 0.0567(15) 0.0461(14) 0.0083(12) 0.0090(11) 0.0058(11)
C41 0.0358(12) 0.0310(11) 0.0413(12) 0.0042(9) 0.0091(10) 0.0054(9)
C24 0.0390(13) 0.0443(13) 0.0420(13) 0.0102(10) 0.0113(10) 0.0081(11)
C45 0.0409(15) 0.117(3) 0.0437(15) 0.0053(16) 0.0183(12) -0.0108(17)
C16 0.0600(16) 0.0436(13) 0.0279(11) -0.0040(9) 0.0050(10) 0.0219(12)
C25 0.065(4) 0.064(3) 0.070(4) 0.008(3) 0.037(3) 0.006(3)
C31 0.0394(12) 0.0446(13) 0.0278(11) -0.0020(9) -0.0034(9) 0.0106(10)
C4 0.0203(10) 0.0472(13) 0.0299(11) 0.0035(9) 0.0082(8) 0.0053(9)
C22 0.0389(12) 0.0304(11) 0.0403(12) -0.0012(9) 0.0055(10) 0.0036(9)
C36 0.0375(12) 0.0340(11) 0.0247(10) 0.0032(8) 0.0052(9) 0.0076(9)
C51 0.0426(13) 0.0554(14) 0.0226(10) 0.0015(9) 0.0081(9) 0.0046(11)
C40 0.0380(12) 0.0296(11) 0.0344(11) -0.0022(9) 0.0044(9) 0.0017(9)
C49 0.0339(12) 0.0798(19) 0.0291(11) -0.0031(11) 0.0099(10) 0.0113(12)
C52 0.0259(10) 0.0503(13) 0.0281(10) -0.0036(9) 0.0035(8) 0.0064(10)
C48 0.0351(13) 0.0583(16) 0.0601(16) -0.0083(13) 0.0120(12) 0.0144(12)
C28 0.0300(10) 0.0291(10) 0.0202(9) 0.0012(7) 0.0073(8) 0.0068(8)
C26 0.049(3) 0.136(7) 0.077(4) 0.078(5) 0.020(3) 0.019(4)
C2 0.0258(10) 0.0346(11) 0.0223(9) 0.0022(8) 0.0032(8) 0.0078(8)
C25A 0.037(4) 0.123(8) 0.060(5) 0.003(5) 0.023(3) 0.013(4)
C8 0.0257(10) 0.0310(10) 0.0225(9) 0.0033(8) 0.0062(8) 0.0085(8)
C30 0.0327(11) 0.0358(11) 0.0256(10) -0.0001(8) 0.0032(8) 0.0059(9)
C7 0.0218(9) 0.0279(10) 0.0235(9) 0.0026(7) 0.0074(7) 0.0065(8)
C39 0.0400(12) 0.0300(11) 0.0370(12) -0.0054(9) 0.0094(10) 0.0045(9)
C6 0.0219(9) 0.0280(10) 0.0229(9) 0.0027(7) 0.0056(7) 0.0071(8)
C20 0.0385(12) 0.0463(13) 0.0219(10) 0.0038(9) 0.0007(9) 0.0126(10)
C1 0.0229(9) 0.0305(10) 0.0235(9) 0.0011(8) 0.0055(8) 0.0084(8)
C19 0.0322(11) 0.0392(12) 0.0247(10) 0.0010(8) -0.0022(8) 0.0082(9)
C5 0.0228(10) 0.0359(11) 0.0239(9) 0.0044(8) 0.0059(8) 0.0090(8)
C23 0.0424(12) 0.0312(11) 0.0300(11) -0.0052(8) 0.0031(9) 0.0089(10)
C12 0.0366(11) 0.0346(11) 0.0205(9) 0.0006(8) 0.0041(8) 0.0077(9)
C13 0.0547(14) 0.0419(13) 0.0268(11) -0.0025(9) -0.0017(10) 0.0229(11)
C3 0.0219(10) 0.0446(12) 0.0275(10) 0.0004(9) 0.0026(8) 0.0025(9)
C33 0.0310(11) 0.0355(12) 0.0364(12) -0.0023(9) 0.0031(9) -0.0008(9)
C10 0.0221(10) 0.0453(12) 0.0264(10) 0.0045(9) 0.0088(8) 0.0087(9)
C32 0.0342(12) 0.0457(13) 0.0338(12) -0.0068(10) -0.0059(9) 0.0021(10)
C11 0.0263(10) 0.0317(10) 0.0242(10) 0.0004(8) 0.0003(8) 0.0071(8)
C43 0.0409(13) 0.0414(13) 0.0454(13) 0.0063(10) 0.0160(11) 0.0064(10)
C9 0.0298(10) 0.0405(12) 0.0197(9) 0.0008(8) 0.0073(8) 0.0110(9)
C14 0.0735(18) 0.0564(16) 0.0248(11) -0.0025(10) -0.0087(11) 0.0295(14)
C29 0.0249(10) 0.0333(11) 0.0230(9) -0.0026(8) 0.0052(8) 0.0032(8)
C50 0.0314(12) 0.088(2) 0.0406(13) -0.0302(13) -0.0027(10) 0.0186(13)
C18 0.0324(11) 0.0309(10) 0.0267(10) 0.0041(8) 0.0033(8) 0.0110(9)
C15 0.085(2) 0.0588(16) 0.0228(11) -0.0104(11) -0.0061(12) 0.0328(15)
C21 0.0402(12) 0.0340(11) 0.0336(11) 0.0102(9) 0.0067(9) 0.0125(10)
C46 0.0585(17) 0.0552(16) 0.0326(12) -0.0049(11) 0.0053(11) -0.0157(13)
C17 0.0375(11) 0.0355(11) 0.0206(9) 0.0019(8) 0.0057(8) 0.0102(9)
C47 0.110(3) 0.0476(16) 0.0472(16) 0.0117(13) -0.0051(17) -0.0107(17)
C38 0.0364(11) 0.0255(10) 0.0343(11) 0.0070(8) 0.0081(9) 0.0050(9)
C27 0.052(3) 0.059(3) 0.062(3) 0.008(2) 0.018(2) -0.002(3)
C37 0.0333(11) 0.0342(11) 0.0270(10) 0.0033(8) 0.0013(9) 0.0047(9)
C26A 0.054(4) 0.085(5) 0.037(3) 0.014(3) 0.025(3) 0.004(4)
C35 0.0338(11) 0.0272(10) 0.0260(10) 0.0052(8) 0.0046(8) 0.0029(8)
C27A 0.147(11) 0.047(4) 0.116(9) 0.033(5) 0.106(9) 0.027(5)
C34 0.0260(10) 0.0362(11) 0.0253(10) -0.0015(8) 0.0045(8) 0.0020(9)
C44 0.0413(14) 0.0363(13) 0.0758(19) 0.0023(12) 0.0159(13) 0.0101(11)

loop_
_atom_type_symbol
_atom_type_description
_atom_type_scat_dispersion_real
_atom_type_scat_dispersion_imag
_atom_type_scat_source
C C 0.0181 0.0091 'International Tables Vol C Tables 4.2.6.8 and 6.1.1.4'
H H 0.0000 0.0000 'International Tables Vol C Tables 4.2.6.8 and 6.1.1.4'
N N 0.0311 0.0180 'International Tables Vol C Tables 4.2.6.8 and 6.1.1.4'
Ni Ni -3.0029 0.5091 'International Tables Vol C Tables 4.2.6.8 and 6.1.1.4'
O O 0.0492 0.0322 'International Tables Vol C Tables 4.2.6.8 and 6.1.1.4'
P P 0.2955 0.4335 'International Tables Vol C Tables 4.2.6.8 and 6.1.1.4'
S S 0.3331 0.5567 'International Tables Vol C Tables 4.2.6.8 and 6.1.1.4'

loop_
_geom_angle_atom_site_label_1
_geom_angle_atom_site_label_2
_geom_angle_atom_site_label_3
_geom_angle
O2 Ni2 P2 91.55(4)
O2 Ni2 N2 91.60(6)
O2 Ni2 C52 176.51(8)
N2 Ni2 P2 173.32(5)
C52 Ni2 P2 85.04(7)
C52 Ni2 N2 91.72(8)
O1 Ni1 P1 90.73(5)
O1 Ni1 N1 91.77(6)
O1 Ni1 C51 174.42(9)
N1 Ni1 P1 170.54(6)
C51 Ni1 P1 85.66(8)
C51 Ni1 N1 92.48(9)
O4 S1 C18 108.27(10)
O4 S1 C17 106.21(10)
O3 S1 O4 118.80(10)
O3 S1 C18 108.83(10)
O3 S1 C17 110.65(10)
C18 S1 C17 102.90(10)
O6 S2 C35 108.33(10)
O6 S2 C34 106.45(10)
O5 S2 O6 118.38(9)
O5 S2 C35 109.23(10)
O5 S2 C34 110.40(10)
C35 S2 C34 102.93(9)
C49 P2 Ni2 116.52(10)
C49 P2 C48 104.20(13)
C48 P2 Ni2 114.15(9)
C50 P2 Ni2 115.40(8)
C50 P2 C49 103.38(13)
C50 P2 C48 101.34(14)
C45 P1 Ni1 117.80(13)
C45 P1 C46 102.76(15)
C45 P1 C47 104.12(18)
C46 P1 Ni1 114.66(9)
C46 P1 C47 101.73(16)
C47 P1 Ni1 113.84(11)
C7 O2 Ni2 128.48(12)
C1 O1 Ni1 129.98(13)
C28 N2 Ni2 121.65(13)
C28 N2 C29 115.11(16)
C29 N2 Ni2 122.79(13)
C12 N1 Ni1 123.28(13)
C11 N1 Ni1 121.98(14)
C11 N1 C12 114.06(17)
H42A C42 H42B 109.5
H42A C42 H42C 109.5
H42B C42 H42C 109.5
C41 C42 H42A 109.5
C41 C42 H42B 109.5
C41 C42 H42C 109.5
C42 C41 C43 108.30(19)
C42 C41 C38 111.91(19)
C42 C41 C44 108.8(2)
C38 C41 C43 108.68(19)
C44 C41 C43 108.8(2)
C44 C41 C38 110.25(19)
C25 C24 C21 111.9(3)
C25 C24 C27 104.9(4)
C26 C24 C25 109.7(5)
C26 C24 C21 109.3(3)
C26 C24 C27 106.2(4)
C25A C24 C21 106.0(3)
C25A C24 C26A 109.2(5)
C25A C24 C27A 110.8(7)
C21 C24 C27 114.6(3)
C26A C24 C21 110.3(3)
C27A C24 C21 107.4(3)
C27A C24 C26A 113.0(6)
P1 C45 H45A 109.5
P1 C45 H45B 109.5
P1 C45 H45C 109.5
H45A C45 H45B 109.5
H45A C45 H45C 109.5
H45B C45 H45C 109.5
C15 C16 H16 120.0
C15 C16 C17 120.0(2)
C17 C16 H16 120.0
C24 C25 H25A 109.5
C24 C25 H25B 109.5
C24 C25 H25C 109.5
H25A C25 H25B 109.5
H25A C25 H25C 109.5
H25B C25 H25C 109.5
C30 C31 H31 119.9
C32 C31 H31 119.9
C32 C31 C30 120.1(2)
C5 C4 H4 119.6
C3 C4 H4 119.6
C3 C4 C5 120.80(18)
C23 C22 H22 119.4
C23 C22 C21 121.1(2)
C21 C22 H22 119.4
C37 C36 H36 120.4
C37 C36 C35 119.3(2)
C35 C36 H36 120.4
Ni1 C51 H51A 109.5
Ni1 C51 H51B 109.5
Ni1 C51 H51C 109.5
H51A C51 H51B 109.5
H51A C51 H51C 109.5
H51B C51 H51C 109.5
C39 C40 H40 120.3
C39 C40 C35 119.5(2)
C35 C40 H40 120.3
P2 C49 H49A 109.5
P2 C49 H49B 109.5
P2 C49 H49C 109.5
H49A C49 H49B 109.5
H49A C49 H49C 109.5
H49B C49 H49C 109.5
Ni2 C52 H52A 109.5
Ni2 C52 H52B 109.5
Ni2 C52 H52C 109.5
H52A C52 H52B 109.5
H52A C52 H52C 109.5
H52B C52 H52C 109.5
P2 C48 H48A 109.5
P2 C48 H48B 109.5
P2 C48 H48C 109.5
H48A C48 H48B 109.5
H48A C48 H48C 109.5
H48B C48 H48C 109.5
N2 C28 H28 116.3
N2 C28 C8 127.45(18)
C8 C28 H28 116.3
C24 C26 H26A 109.5
C24 C26 H26B 109.5
C24 C26 H26C 109.5
H26A C26 H26B 109.5
H26A C26 H26C 109.5
H26B C26 H26C 109.5
C3 C2 C1 120.05(18)
C11 C2 C1 122.09(18)
C11 C2 C3 117.70(18)
C24 C25A H25D 109.5
C24 C25A H25E 109.5
C24 C25A H25F 109.5
H25D C25A H25E 109.5
H25D C25A H25F 109.5
H25E C25A H25F 109.5
C28 C8 C7 122.21(17)
C9 C8 C28 117.43(17)
C9 C8 C7 120.20(18)
C31 C30 H30 119.5
C29 C30 C31 121.0(2)
C29 C30 H30 119.5
O2 C7 C8 121.52(17)
O2 C7 C6 120.43(16)
C8 C7 C6 118.02(17)
C40 C39 H39 119.2
C40 C39 C38 121.6(2)
C38 C39 H39 119.2
C7 C6 C1 123.03(17)
C5 C6 C7 118.72(17)
C5 C6 C1 118.24(17)
C19 C20 H20 119.2
C19 C20 C21 121.7(2)
C21 C20 H20 119.2
O1 C1 C2 121.51(17)
O1 C1 C6 120.31(17)
C2 C1 C6 118.16(17)
C20 C19 H19 120.4
C20 C19 C18 119.2(2)
C18 C19 H19 120.4
C4 C5 C6 120.32(18)
C4 C5 C10 119.50(18)
C10 C5 C6 120.17(18)
C22 C23 H23 120.1
C18 C23 C22 119.8(2)
C18 C23 H23 120.1
C13 C12 N1 119.6(2)
C13 C12 C17 118.70(19)
C17 C12 N1 121.70(18)
C12 C13 H13 119.6
C14 C13 C12 120.8(2)
C14 C13 H13 119.6
C4 C3 C2 121.28(19)
C4 C3 H3 119.4
C2 C3 H3 119.4
C32 C33 H33 119.9
C32 C33 C34 120.1(2)
C34 C33 H33 119.9
C5 C10 H10 119.7
C9 C10 C5 120.54(18)
C9 C10 H10 119.7
C31 C32 H32 120.1
C33 C32 C31 119.8(2)
C33 C32 H32 120.1
N1 C11 C2 127.67(19)
N1 C11 H11 116.2
C2 C11 H11 116.2
C41 C43 H43A 109.5
C41 C43 H43B 109.5
C41 C43 H43C 109.5
H43A C43 H43B 109.5
H43A C43 H43C 109.5
H43B C43 H43C 109.5
C8 C9 H9 119.3
C10 C9 C8 121.44(18)
C10 C9 H9 119.3
C13 C14 H14 119.9
C15 C14 C13 120.3(2)
C15 C14 H14 119.9
C30 C29 N2 120.47(18)
C30 C29 C34 118.45(19)
C34 C29 N2 121.03(18)
P2 C50 H50A 109.5
P2 C50 H50B 109.5
P2 C50 H50C 109.5
H50A C50 H50B 109.5
H50A C50 H50C 109.5
H50B C50 H50C 109.5
C19 C18 S1 120.29(16)
C23 C18 S1 119.40(16)
C23 C18 C19 120.3(2)
C16 C15 H15 120.0
C14 C15 C16 120.1(2)
C14 C15 H15 120.0
C22 C21 C24 120.6(2)
C20 C21 C24 121.5(2)
C20 C21 C22 117.8(2)
P1 C46 H46A 109.5
P1 C46 H46B 109.5
P1 C46 H46C 109.5
H46A C46 H46B 109.5
H46A C46 H46C 109.5
H46B C46 H46C 109.5
C16 C17 S1 117.71(17)
C12 C17 S1 122.09(15)
C12 C17 C16 120.1(2)
P1 C47 H47A 109.5
P1 C47 H47B 109.5
P1 C47 H47C 109.5
H47A C47 H47B 109.5
H47A C47 H47C 109.5
H47B C47 H47C 109.5
C39 C38 C41 119.9(2)
C37 C38 C41 122.7(2)
C37 C38 C39 117.4(2)
C24 C27 H27A 109.5
C24 C27 H27B 109.5
C24 C27 H27C 109.5
H27A C27 H27B 109.5
H27A C27 H27C 109.5
H27B C27 H27C 109.5
C36 C37 C38 121.9(2)
C36 C37 H37 119.1
C38 C37 H37 119.1
C24 C26A H26D 109.5
C24 C26A H26E 109.5
C24 C26A H26F 109.5
H26D C26A H26E 109.5
H26D C26A H26F 109.5
H26E C26A H26F 109.5
C36 C35 S2 120.36(17)
C36 C35 C40 120.3(2)
C40 C35 S2 119.29(16)
C24 C27A H27D 109.5
C24 C27A H27E 109.5
C24 C27A H27F 109.5
H27D C27A H27E 109.5
H27D C27A H27F 109.5
H27E C27A H27F 109.5
C33 C34 S2 117.92(17)
C33 C34 C29 120.5(2)
C29 C34 S2 121.46(15)
C41 C44 H44A 109.5
C41 C44 H44B 109.5
C41 C44 H44C 109.5
H44A C44 H44B 109.5
H44A C44 H44C 109.5
H44B C44 H44C 109.5

loop_
_geom_bond_atom_site_label_1
_geom_bond_atom_site_label_2
_geom_bond_distance
Ni2 P2 2.1317(6)
Ni2 O2 1.9138(14)
Ni2 N2 1.9422(17)
Ni2 C52 1.936(2)
Ni1 P1 2.1395(7)
Ni1 O1 1.9129(13)
Ni1 N1 1.9462(17)
Ni1 C51 1.941(2)
S1 O4 1.4441(16)
S1 O3 1.4318(16)
S1 C18 1.764(2)
S1 C17 1.775(2)
S2 O6 1.4436(16)
S2 O5 1.4345(16)
S2 C35 1.763(2)
S2 C34 1.780(2)
P2 C49 1.818(2)
P2 C48 1.827(3)
P2 C50 1.811(2)
P1 C45 1.819(3)
P1 C46 1.823(3)
P1 C47 1.831(3)
O2 C7 1.289(2)
O1 C1 1.284(2)
N2 C28 1.307(3)
N2 C29 1.434(3)
N1 C12 1.439(3)
N1 C11 1.306(3)
C42 H42A 0.9800
C42 H42B 0.9800
C42 H42C 0.9800
C42 C41 1.524(3)
C41 C43 1.537(3)
C41 C38 1.532(3)
C41 C44 1.531(3)
C24 C25 1.531(6)
C24 C26 1.518(5)
C24 C25A 1.465(8)
C24 C21 1.538(3)
C24 C27 1.567(5)
C24 C26A 1.522(7)
C24 C27A 1.494(8)
C45 H45A 0.9800
C45 H45B 0.9800
C45 H45C 0.9800
C16 H16 0.9500
C16 C15 1.381(4)
C16 C17 1.393(3)
C25 H25A 0.9800
C25 H25B 0.9800
C25 H25C 0.9800
C31 H31 0.9500
C31 C30 1.386(3)
C31 C32 1.384(3)
C4 H4 0.9500
C4 C5 1.421(3)
C4 C3 1.352(3)
C22 H22 0.9500
C22 C23 1.387(3)
C22 C21 1.394(3)
C36 H36 0.9500
C36 C37 1.383(3)
C36 C35 1.385(3)
C51 H51A 0.9800
C51 H51B 0.9800
C51 H51C 0.9800
C40 H40 0.9500
C40 C39 1.378(3)
C40 C35 1.392(3)
C49 H49A 0.9800
C49 H49B 0.9800
C49 H49C 0.9800
C52 H52A 0.9800
C52 H52B 0.9800
C52 H52C 0.9800
C48 H48A 0.9800
C48 H48B 0.9800
C48 H48C 0.9800
C28 H28 0.9500
C28 C8 1.420(3)
C26 H26A 0.9800
C26 H26B 0.9800
C26 H26C 0.9800
C2 C1 1.424(3)
C2 C3 1.422(3)
C2 C11 1.421(3)
C25A H25D 0.9800
C25A H25E 0.9800
C25A H25F 0.9800
C8 C7 1.425(3)
C8 C9 1.420(3)
C30 H30 0.9500
C30 C29 1.384(3)
C7 C6 1.451(3)
C39 H39 0.9500
C39 C38 1.400(3)
C6 C1 1.459(3)
C6 C5 1.423(3)
C20 H20 0.9500
C20 C19 1.387(3)
C20 C21 1.393(3)
C19 H19 0.9500
C19 C18 1.388(3)
C5 C10 1.422(3)
C23 H23 0.9500
C23 C18 1.383(3)
C12 C13 1.386(3)
C12 C17 1.392(3)
C13 H13 0.9500
C13 C14 1.384(3)
C3 H3 0.9500
C33 H33 0.9500
C33 C32 1.379(3)
C33 C34 1.388(3)
C10 H10 0.9500
C10 C9 1.350(3)
C32 H32 0.9500
C11 H11 0.9500
C43 H43A 0.9800
C43 H43B 0.9800
C43 H43C 0.9800
C9 H9 0.9500
C14 H14 0.9500
C14 C15 1.366(4)
C29 C34 1.400(3)
C50 H50A 0.9800
C50 H50B 0.9800
C50 H50C 0.9800
C15 H15 0.9500
C46 H46A 0.9800
C46 H46B 0.9800
C46 H46C 0.9800
C47 H47A 0.9800
C47 H47B 0.9800
C47 H47C 0.9800
C38 C37 1.394(3)
C27 H27A 0.9800
C27 H27B 0.9800
C27 H27C 0.9800
C37 H37 0.9500
C26A H26D 0.9800
C26A H26E 0.9800
C26A H26F 0.9800
C27A H27D 0.9800
C27A H27E 0.9800
C27A H27F 0.9800
C44 H44A 0.9800
C44 H44B 0.9800
C44 H44C 0.9800

loop_
_geom_torsion_atom_site_label_1
_geom_torsion_atom_site_label_2
_geom_torsion_atom_site_label_3
_geom_torsion_atom_site_label_4
_geom_torsion
Ni2 O2 C7 C8 10.8(3)
Ni2 O2 C7 C6 -167.42(13)
Ni2 N2 C28 C8 -13.0(3)
Ni2 N2 C29 C30 -94.4(2)
Ni2 N2 C29 C34 83.2(2)
Ni1 O1 C1 C2 1.1(3)
Ni1 O1 C1 C6 -177.36(13)
Ni1 N1 C12 C13 -89.1(2)
Ni1 N1 C12 C17 90.5(2)
Ni1 N1 C11 C2 -14.8(3)
O4 S1 C18 C19 129.35(18)
O4 S1 C18 C23 -51.8(2)
O4 S1 C17 C16 5.9(2)
O4 S1 C17 C12 -177.77(17)
O6 S2 C35 C36 127.13(17)
O6 S2 C35 C40 -54.23(19)
O6 S2 C34 C33 0.2(2)
O6 S2 C34 C29 176.97(17)
O3 S1 C18 C19 -1.1(2)
O3 S1 C18 C23 177.80(17)
O3 S1 C17 C16 136.06(18)
O3 S1 C17 C12 -47.6(2)
O2 C7 C6 C1 -11.4(3)
O2 C7 C6 C5 167.20(18)
O5 S2 C35 C36 -3.1(2)
O5 S2 C35 C40 175.55(16)
O5 S2 C34 C33 129.91(18)
O5 S2 C34 C29 -53.3(2)
N2 C28 C8 C7 -10.4(3)
N2 C28 C8 C9 174.1(2)
N2 C29 C34 S2 5.5(3)
N2 C29 C34 C33 -177.9(2)
N1 C12 C13 C14 178.8(2)
N1 C12 C17 S1 4.0(3)
N1 C12 C17 C16 -179.7(2)
C42 C41 C38 C39 168.7(2)
C42 C41 C38 C37 -13.5(3)
C41 C38 C37 C36 -178.4(2)
C25 C24 C21 C22 -122.2(3)
C25 C24 C21 C20 58.3(4)
C31 C30 C29 N2 177.1(2)
C31 C30 C29 C34 -0.6(3)
C4 C5 C10 C9 177.0(2)
C22 C23 C18 S1 -179.29(18)
C22 C23 C18 C19 -0.4(3)
C40 C39 C38 C41 179.4(2)
C40 C39 C38 C37 1.4(3)
C28 N2 C29 C30 78.0(3)
C28 N2 C29 C34 -104.4(2)
C28 C8 C7 O2 12.0(3)
C28 C8 C7 C6 -169.76(18)
C28 C8 C9 C10 177.3(2)
C26 C24 C21 C22 116.0(5)
C26 C24 C21 C20 -63.4(5)
C25A C24 C21 C22 -60.6(5)
C25A C24 C21 C20 120.0(5)
C8 C7 C6 C1 170.32(18)
C8 C7 C6 C5 -11.0(3)
C30 C31 C32 C33 0.3(4)
C30 C29 C34 S2 -176.85(16)
C30 C29 C34 C33 -0.2(3)
C7 C8 C9 C10 1.7(3)
C7 C6 C1 O1 -15.7(3)
C7 C6 C1 C2 165.78(19)
C7 C6 C5 C4 -169.72(19)
C7 C6 C5 C10 9.5(3)
C39 C40 C35 S2 -178.85(17)
C39 C40 C35 C36 -0.2(3)
C39 C38 C37 C36 -0.4(3)
C6 C5 C10 C9 -2.2(3)
C20 C19 C18 S1 179.24(17)
C20 C19 C18 C23 0.4(3)
C1 C2 C3 C4 -0.1(3)
C1 C2 C11 N1 -7.1(3)
C1 C6 C5 C4 9.0(3)
C1 C6 C5 C10 -171.82(19)
C19 C20 C21 C24 178.8(2)
C19 C20 C21 C22 -0.7(3)
C5 C4 C3 C2 -4.2(4)
C5 C6 C1 O1 165.69(18)
C5 C6 C1 C2 -12.9(3)
C5 C10 C9 C8 -3.5(3)
C23 C22 C21 C24 -178.8(2)
C23 C22 C21 C20 0.6(3)
C12 N1 C11 C2 174.4(2)
C12 C13 C14 C15 1.5(4)
C13 C12 C17 S1 -176.36(18)
C13 C12 C17 C16 -0.1(3)
C13 C14 C15 C16 -1.2(5)
C3 C4 C5 C6 -0.5(3)
C3 C4 C5 C10 -179.6(2)
C3 C2 C1 O1 -169.9(2)
C3 C2 C1 C6 8.6(3)
C3 C2 C11 N1 177.4(2)
C32 C31 C30 C29 0.5(4)
C32 C33 C34 S2 177.75(19)
C32 C33 C34 C29 1.0(3)
C11 N1 C12 C13 81.6(3)
C11 N1 C12 C17 -98.8(2)
C11 C2 C1 O1 14.7(3)
C11 C2 C1 C6 -166.77(19)
C11 C2 C3 C4 175.5(2)
C43 C41 C38 C39 -71.8(3)
C43 C41 C38 C37 106.1(2)
C9 C8 C7 O2 -172.55(19)
C9 C8 C7 C6 5.7(3)
C29 N2 C28 C8 174.55(19)
C18 S1 C17 C16 -107.82(19)
C18 S1 C17 C12 68.6(2)
C15 C16 C17 S1 176.8(2)
C15 C16 C17 C12 0.3(4)
C21 C22 C23 C18 -0.1(4)
C21 C20 C19 C18 0.2(3)
C17 S1 C18 C19 -118.49(19)
C17 S1 C18 C23 60.4(2)
C17 C16 C15 C14 0.3(5)
C17 C12 C13 C14 -0.8(4)
C27 C24 C21 C22 -3.0(4)
C27 C24 C21 C20 177.6(3)
C37 C36 C35 S2 179.76(16)
C37 C36 C35 C40 1.1(3)
C26A C24 C21 C22 -178.7(4)
C26A C24 C21 C20 1.9(5)
C35 S2 C34 C33 -113.61(18)
C35 S2 C34 C29 63.13(19)
C35 C36 C37 C38 -0.8(3)
C35 C40 C39 C38 -1.1(3)
C27A C24 C21 C22 57.8(6)
C27A C24 C21 C20 -121.6(6)
C34 S2 C35 C36 -120.41(17)
C34 S2 C35 C40 58.23(19)
C34 C33 C32 C31 -1.0(4)
C44 C41 C38 C39 47.4(3)
C44 C41 C38 C37 -134.7(2)

loop_
_smtbx_masks_void_nr
_smtbx_masks_void_average_x
_smtbx_masks_void_average_y
_smtbx_masks_void_average_z
_smtbx_masks_void_volume
_smtbx_masks_void_count_electrons
1 0.000 0.000 0.500 492.1 44.7
